data_7243778
loop_
_publ_author_name
'Basak, Megha'
'Das, Asesh'
'Das, Gopal'

_publ_section_title
;
 Exploring cyclohexane/piperazine-urea motifs for spherical halide (X =
 Cl&#x2212;/Br&#x2212;) recognition: effects on anion coordination,
 photoluminescence, and morphological tunability
;
_journal_issue 44
_journal_name_full CrystEngComm
_journal_page_first 7771
_journal_page_last 7780
_journal_paper_doi 10.1039/D1CE01090E
_journal_volume 23
_journal_year 2021
_chemical_formula_sum 'C60 H102 Cl2 F12 N8 O2'
_chemical_formula_weight 1266.39
_space_group_crystal_system monoclinic
_space_group_IT_number 14
_space_group_name_Hall '-P 2ybc'
_space_group_name_H-M_alt 'P 1 21/c 1'
_atom_sites_solution_hydrogens geom
_audit_creation_method SHELXL-2018/3
_audit_update_record
;
2021-09-24 deposited with the CCDC.	2021-10-15 downloaded from the CCDC.
;
_cell_angle_alpha 90
_cell_angle_beta 99.496(7)
_cell_angle_gamma 90
_cell_formula_units_Z 2
_cell_length_a 21.998(2)
_cell_length_b 8.4985(5)
_cell_length_c 19.2091(15)
_cell_measurement_reflns_used 1884
_cell_measurement_temperature 293(2)
_cell_measurement_theta_max 22.9440
_cell_measurement_theta_min 2.7920
_cell_volume 3541.9(5)
_computing_structure_refinement 'SHELXL-2018/3 (Sheldrick, 2018)'
_computing_structure_solution 'SHELXT 2018/2 (Sheldrick, 2018)'
_diffrn_ambient_temperature 293(2)
_diffrn_measured_fraction_theta_full 0.995
_diffrn_measured_fraction_theta_max 0.995
_diffrn_measurement_device_type 'Bruker APEX-II CCD'
_diffrn_measurement_method '\f and \w scans'
_diffrn_radiation_type MoK\a
_diffrn_radiation_wavelength 0.71073
_diffrn_reflns_av_R_equivalents 0.1294
_diffrn_reflns_av_unetI/netI 0.2533
_diffrn_reflns_Laue_measured_fraction_full 0.995
_diffrn_reflns_Laue_measured_fraction_max 0.995
_diffrn_reflns_limit_h_max 26
_diffrn_reflns_limit_h_min -22
_diffrn_reflns_limit_k_max 10
_diffrn_reflns_limit_k_min -6
_diffrn_reflns_limit_l_max 14
_diffrn_reflns_limit_l_min -22
_diffrn_reflns_number 11281
_diffrn_reflns_point_group_measured_fraction_full 0.995
_diffrn_reflns_point_group_measured_fraction_max 0.995
_diffrn_reflns_theta_full 24.998
_diffrn_reflns_theta_max 24.998
_diffrn_reflns_theta_min 2.150
_exptl_absorpt_coefficient_mu 0.167
_exptl_crystal_colour Colorless
_exptl_crystal_density_diffrn 1.187
_exptl_crystal_description Needle
_exptl_crystal_F_000 1352
_refine_diff_density_max 0.448
_refine_diff_density_min -0.221
_refine_diff_density_rms 0.050
_refine_ls_extinction_coef 0.0025(4)
_refine_ls_extinction_expression Fc^*^=kFc[1+0.001xFc^2^\l^3^/sin(2\q)]^-1/4^
_refine_ls_extinction_method 'SHELXL-2018/3 (Sheldrick 2018)'
_refine_ls_goodness_of_fit_ref 0.984
_refine_ls_hydrogen_treatment constr
_refine_ls_matrix_type full
_refine_ls_number_parameters 440
_refine_ls_number_reflns 6196
_refine_ls_number_restraints 0
_refine_ls_restrained_S_all 0.984
_refine_ls_R_factor_all 0.2107
_refine_ls_R_factor_gt 0.0809
_refine_ls_shift/su_max 0.000
_refine_ls_shift/su_mean 0.000
_refine_ls_structure_factor_coef Fsqd
_refine_ls_weighting_details 'w=1/[\s^2^(Fo^2^)+(0.0400P)^2^+0.5007P] where P=(Fo^2^+2Fc^2^)/3'
_refine_ls_weighting_scheme calc
_refine_ls_wR_factor_gt 0.1395
_refine_ls_wR_factor_ref 0.1949
_reflns_Friedel_coverage 0.000
_reflns_number_gt 2135
_reflns_number_total 6196
_reflns_threshold_expression 'I > 2\s(I)'
_cod_data_source_file d1ce01090e2.cif
_cod_data_source_block L2Cl
_cod_depositor_comments 'Adding full bibliography for 7243777--7243781.cif.'
_cod_original_sg_symbol_H-M 'P 21/c'
_cod_database_code 7243778
_shelx_shelxl_version_number 2018/3
_shelx_space_group_comment
;
The symmetry employed for this shelxl refinement is uniquely defined
by the following loop, which should always be used as a source of
symmetry information in preference to the above space-group names.
They are only intended as comments.
;

loop_
_space_group_symop_operation_xyz
'x, y, z'
'-x, y+1/2, -z+1/2'
'-x, -y, -z'
'x, -y-1/2, z-1/2'

loop_
_atom_site_label
_atom_site_type_symbol
_atom_site_fract_x
_atom_site_fract_y
_atom_site_fract_z
_atom_site_U_iso_or_equiv
_atom_site_adp_type
_atom_site_occupancy
_atom_site_site_symmetry_order
_atom_site_calc_flag
_atom_site_refinement_flags_posn
_atom_site_refinement_flags_adp
_atom_site_refinement_flags_occupancy
_atom_site_disorder_assembly
_atom_site_disorder_group
Cl1 Cl 0.33086(6) 0.43468(13) 0.78775(6) 0.0599(4) Uani 1 1 d . . . A 4
N4 N 0.26807(18) 0.5355(4) 0.3084(2) 0.0528(11) Uani 1 1 d . . . B 4
O1 O 0.25818(17) 0.4334(4) 0.5274(2) 0.0810(12) Uani 1 1 d . . . C 4
N1 N 0.24965(19) 0.5036(5) 0.6405(2) 0.0630(12) Uani 1 1 d . . . C 4
H1N H 0.269932 0.509575 0.682687 0.076 Uiso 1 1 calc R U . C 4
N3 N 0.4569(2) 0.1280(6) 0.4989(3) 0.0795(14) Uani 1 1 d . . . C 4
C30 C 0.2506(2) 0.3965(5) 0.3513(2) 0.0548(14) Uani 1 1 d . . . B 4
H30A H 0.259643 0.300440 0.327734 0.066 Uiso 1 1 calc R U . B 4
H30B H 0.277088 0.398294 0.397011 0.066 Uiso 1 1 calc R U . B 4
C4 C 0.1897(2) 0.5588(5) 0.6301(3) 0.0490(13) Uani 1 1 d . . . C 4
N2 N 0.3358(2) 0.3820(5) 0.6176(2) 0.0778(14) Uani 1 1 d . . . C 4
H2N H 0.351189 0.400155 0.661005 0.093 Uiso 1 1 calc R U . C 4
C3 C 0.1594(2) 0.5670(5) 0.6883(3) 0.0552(14) Uani 1 1 d . . . C 4
H3 H 0.179294 0.532654 0.732173 0.066 Uiso 1 1 calc R U . C 4
C9 C 0.2801(3) 0.4399(6) 0.5900(3) 0.0611(15) Uani 1 1 d . . . C 4
C6 C 0.0983(2) 0.6635(6) 0.5587(3) 0.0571(14) Uani 1 1 d . . . C 4
C2 C 0.1010(3) 0.6246(6) 0.6816(3) 0.0621(15) Uani 1 1 d . . . C 4
C5 C 0.1574(2) 0.6085(5) 0.5647(3) 0.0571(14) Uani 1 1 d . . . C 4
H5 H 0.176439 0.603961 0.524939 0.069 Uiso 1 1 calc R U . C 4
C29 C 0.1844(2) 0.3887(6) 0.3634(3) 0.0694(16) Uani 1 1 d . . . B 4
H29A H 0.156956 0.395683 0.318487 0.083 Uiso 1 1 calc R U . B 4
H29B H 0.175927 0.477109 0.392273 0.083 Uiso 1 1 calc R U . B 4
C26 C 0.3346(2) 0.5098(6) 0.3009(3) 0.0616(15) Uani 1 1 d . . . B 4
H26A H 0.358785 0.502476 0.347765 0.074 Uiso 1 1 calc R U . B 4
H26B H 0.337643 0.409213 0.277831 0.074 Uiso 1 1 calc R U . B 4
C18 C 0.2593(2) 0.6911(5) 0.3458(3) 0.0610(15) Uani 1 1 d . . . B 4
H18A H 0.268715 0.776552 0.315807 0.073 Uiso 1 1 calc R U . B 4
H18B H 0.216214 0.700411 0.350283 0.073 Uiso 1 1 calc R U . B 4
C17 C 0.2973(2) 0.7126(5) 0.4175(3) 0.0702(16) Uani 1 1 d . . . B 4
H17A H 0.340357 0.724356 0.412912 0.084 Uiso 1 1 calc R U . B 4
H17B H 0.293600 0.619971 0.446005 0.084 Uiso 1 1 calc R U . B 4
C22 C 0.2268(2) 0.5429(6) 0.2364(3) 0.0684(16) Uani 1 1 d . . . B 4
H22A H 0.184616 0.558983 0.243690 0.082 Uiso 1 1 calc R U . B 4
H22B H 0.238549 0.634051 0.211292 0.082 Uiso 1 1 calc R U . B 4
C7 C 0.0689(2) 0.6733(6) 0.6161(3) 0.0705(16) Uani 1 1 d . . . C 4
H7 H 0.028770 0.711137 0.611752 0.085 Uiso 1 1 calc R U . C 4
C28 C 0.1728(3) 0.2361(6) 0.3999(3) 0.0826(18) Uani 1 1 d . . . B 4
H28A H 0.177625 0.148754 0.368755 0.099 Uiso 1 1 calc R U . B 4
H28B H 0.203379 0.224552 0.442087 0.099 Uiso 1 1 calc R U . B 4
C21 C 0.2284(3) 0.3990(6) 0.1896(3) 0.086(2) Uani 1 1 d . . . B 4
H21A H 0.221404 0.305044 0.215854 0.104 Uiso 1 1 calc R U . B 4
H21B H 0.268659 0.390445 0.175723 0.104 Uiso 1 1 calc R U . B 4
C10 C 0.3703(3) 0.2874(7) 0.5730(3) 0.090(2) Uani 1 1 d . . . C 4
H10A H 0.392114 0.204416 0.601583 0.108 Uiso 1 1 calc R U . C 4
H10B H 0.341227 0.237780 0.536071 0.108 Uiso 1 1 calc R U . C 4
C16 C 0.2762(3) 0.8580(6) 0.4544(3) 0.089(2) Uani 1 1 d . . . B 4
H16A H 0.283645 0.951191 0.427845 0.107 Uiso 1 1 calc R U . B 4
H16B H 0.232234 0.850653 0.454310 0.107 Uiso 1 1 calc R U . B 4
C25 C 0.3632(3) 0.6332(6) 0.2604(3) 0.0851(19) Uani 1 1 d . . . B 4
H25A H 0.359626 0.735356 0.281875 0.102 Uiso 1 1 calc R U . B 4
H25B H 0.341319 0.637414 0.212271 0.102 Uiso 1 1 calc R U . B 4
C20 C 0.1789(3) 0.4112(7) 0.1237(3) 0.102(2) Uani 1 1 d . . . B 4
H20A H 0.180701 0.515282 0.103391 0.122 Uiso 1 1 calc R U . B 4
H20B H 0.188014 0.335355 0.089070 0.122 Uiso 1 1 calc R U . B 4
C13 C 0.5130(3) 0.1286(8) 0.5434(4) 0.110(2) Uani 1 1 d . . . C 4
H13A H 0.509074 0.187680 0.585633 0.133 Uiso 1 1 calc R U . C 4
H13B H 0.543137 0.181592 0.520141 0.133 Uiso 1 1 calc R U . C 4
C11 C 0.4142(3) 0.3766(7) 0.5408(4) 0.114(2) Uani 1 1 d . . . C 4
H11A H 0.450502 0.397548 0.575598 0.137 Uiso 1 1 calc R U . C 4
H11B H 0.396105 0.476762 0.524354 0.137 Uiso 1 1 calc R U . C 4
C14 C 0.5357(3) -0.0349(9) 0.5642(3) 0.118(3) Uani 1 1 d . . . C 4
H14A H 0.574987 -0.028285 0.595570 0.141 Uiso 1 1 calc R U . C 4
H14B H 0.506610 -0.086978 0.589267 0.141 Uiso 1 1 calc R U . C 4
C12 C 0.4333(3) 0.2840(8) 0.4770(4) 0.129(3) Uani 1 1 d . . . C 4
H12A H 0.397774 0.273481 0.439968 0.154 Uiso 1 1 calc R U . C 4
H12B H 0.464673 0.342716 0.458155 0.154 Uiso 1 1 calc R U . C 4
C24 C 0.4303(3) 0.5972(8) 0.2598(4) 0.124(3) Uani 1 1 d . . . B 4
H24A H 0.450735 0.581047 0.308003 0.149 Uiso 1 1 calc R U . B 4
H24B H 0.433139 0.499780 0.234260 0.149 Uiso 1 1 calc R U . B 4
C27 C 0.1105(3) 0.2287(7) 0.4196(4) 0.124(3) Uani 1 1 d . . . B 4
H27A H 0.106112 0.311892 0.452177 0.187 Uiso 1 1 calc R U . B 4
H27B H 0.105192 0.129042 0.441277 0.187 Uiso 1 1 calc R U . B 4
H27C H 0.079983 0.240445 0.378029 0.187 Uiso 1 1 calc R U . B 4
C19 C 0.1147(3) 0.3824(8) 0.1380(4) 0.132(3) Uani 1 1 d . . . B 4
H19A H 0.113432 0.283954 0.162201 0.198 Uiso 1 1 calc R U . B 4
H19B H 0.086568 0.378910 0.094080 0.198 Uiso 1 1 calc R U . B 4
H19C H 0.103007 0.465899 0.166716 0.198 Uiso 1 1 calc R U . B 4
C15 C 0.3093(3) 0.8756(7) 0.5302(3) 0.119(3) Uani 1 1 d . . . B 4
H15A H 0.304814 0.780464 0.555761 0.179 Uiso 1 1 calc R U . B 4
H15B H 0.291691 0.961845 0.552233 0.179 Uiso 1 1 calc R U . B 4
H15C H 0.352275 0.895626 0.530220 0.179 Uiso 1 1 calc R U . B 4
C23 C 0.4638(4) 0.7238(10) 0.2269(5) 0.192(4) Uani 1 1 d . . . B 4
H23A H 0.441626 0.748068 0.180767 0.287 Uiso 1 1 calc R U . B 4
H23B H 0.504431 0.687869 0.222948 0.287 Uiso 1 1 calc R U . B 4
H23C H 0.466632 0.816440 0.255831 0.287 Uiso 1 1 calc R U . B 4
C8 C 0.0662(4) 0.7170(13) 0.4874(4) 0.090(2) Uani 1 1 d . . . C 4
F7 F 0.0304(8) 0.836(2) 0.4938(6) 0.132(7) Uani 0.60(3) 1 d . . P D 2
F9 F 0.0273(18) 0.615(3) 0.4596(14) 0.328(19) Uani 0.60(3) 1 d . . P D 2
F11 F 0.1028(4) 0.767(3) 0.4457(7) 0.128(10) Uani 0.60(3) 1 d . . P D 2
F3 F 0.0158(12) 0.603(4) 0.7331(14) 0.134(14) Uani 0.36(2) 1 d . . P C 1
F2 F 0.0693(15) 0.790(2) 0.7676(13) 0.110(9) Uani 0.36(2) 1 d . . P C 1
C1 C 0.0707(5) 0.6371(13) 0.7467(5) 0.095(2) Uani 1 1 d . . . . .
F10 F 0.0710(15) 0.626(3) 0.4372(8) 0.130(15) Uani 0.40(3) 1 d . . P D 1
F12 F 0.072(2) 0.865(2) 0.4730(10) 0.200(18) Uani 0.40(3) 1 d . . P D 1
F8 F 0.0112(12) 0.685(6) 0.4800(16) 0.24(2) Uani 0.40(3) 1 d . . P D 1
F1 F 0.0945(14) 0.555(4) 0.7986(11) 0.144(15) Uani 0.36(2) 1 d . . P C 1
F6 F 0.0171(13) 0.699(6) 0.7358(12) 0.283(16) Uani 0.64(2) 1 d . . P C 2
F5 F 0.1031(9) 0.685(5) 0.7982(10) 0.259(16) Uani 0.64(2) 1 d . . P C 2
F4 F 0.0532(17) 0.495(3) 0.7637(14) 0.280(14) Uani 0.64(2) 1 d . . P C 2

loop_
_atom_site_aniso_label
_atom_site_aniso_U_11
_atom_site_aniso_U_22
_atom_site_aniso_U_33
_atom_site_aniso_U_23
_atom_site_aniso_U_13
_atom_site_aniso_U_12
Cl1 0.0837(10) 0.0326(8) 0.0580(9) 0.0034(6) -0.0039(7) -0.0052(6)
N4 0.063(3) 0.029(3) 0.067(3) 0.004(2) 0.011(2) 0.009(2)
O1 0.089(3) 0.096(3) 0.058(3) -0.011(2) 0.015(2) 0.015(2)
N1 0.061(3) 0.071(3) 0.056(3) -0.002(2) 0.006(2) 0.016(2)
N3 0.057(3) 0.107(4) 0.072(4) -0.003(3) 0.005(3) 0.024(3)
C30 0.077(4) 0.031(3) 0.057(3) 0.007(2) 0.012(3) 0.003(3)
C4 0.058(3) 0.037(3) 0.052(3) -0.004(3) 0.008(3) -0.006(3)
N2 0.065(3) 0.099(4) 0.070(3) -0.010(3) 0.013(3) 0.026(3)
C3 0.062(4) 0.043(3) 0.061(4) -0.003(3) 0.013(3) 0.003(3)
C9 0.060(4) 0.055(4) 0.073(4) -0.007(3) 0.025(3) 0.011(3)
C6 0.057(4) 0.057(4) 0.058(4) 0.008(3) 0.012(3) 0.010(3)
C2 0.067(4) 0.060(4) 0.064(4) -0.001(3) 0.024(3) 0.008(3)
C5 0.070(4) 0.047(3) 0.055(4) -0.001(3) 0.011(3) 0.005(3)
C29 0.078(4) 0.059(4) 0.071(4) 0.005(3) 0.013(3) 0.004(3)
C26 0.063(4) 0.046(3) 0.079(4) -0.003(3) 0.018(3) 0.008(3)
C18 0.079(4) 0.030(3) 0.078(4) -0.003(3) 0.024(3) 0.009(3)
C17 0.089(4) 0.044(4) 0.080(4) -0.016(3) 0.022(3) 0.000(3)
C22 0.079(4) 0.063(4) 0.061(4) 0.013(3) 0.003(3) 0.013(3)
C7 0.054(4) 0.070(4) 0.090(5) 0.009(3) 0.018(3) 0.009(3)
C28 0.096(5) 0.056(4) 0.098(5) 0.006(3) 0.022(4) -0.009(3)
C21 0.128(6) 0.063(4) 0.065(4) -0.013(3) 0.006(4) 0.022(4)
C10 0.100(5) 0.081(5) 0.101(5) 0.001(4) 0.048(4) 0.008(4)
C16 0.119(6) 0.049(4) 0.109(5) -0.018(4) 0.051(4) -0.002(3)
C25 0.097(5) 0.063(4) 0.105(5) -0.003(4) 0.047(4) 0.004(3)
C20 0.132(7) 0.087(5) 0.076(5) -0.001(4) -0.010(5) 0.014(5)
C13 0.086(5) 0.126(6) 0.113(6) -0.044(5) -0.002(4) 0.026(5)
C11 0.111(6) 0.072(5) 0.167(8) 0.016(5) 0.048(5) 0.014(4)
C14 0.117(6) 0.160(7) 0.071(5) -0.018(5) -0.001(4) 0.060(5)
C12 0.122(6) 0.116(6) 0.166(8) 0.033(5) 0.079(5) 0.068(5)
C24 0.101(6) 0.107(6) 0.182(8) -0.017(5) 0.073(6) -0.018(5)
C27 0.113(6) 0.111(6) 0.161(7) 0.015(5) 0.058(5) -0.021(5)
C19 0.123(7) 0.114(6) 0.141(7) 0.007(5) -0.029(6) -0.004(5)
C15 0.163(7) 0.095(5) 0.105(6) -0.049(4) 0.040(5) -0.027(5)
C23 0.176(9) 0.192(9) 0.242(11) -0.038(8) 0.136(8) -0.062(7)
C8 0.065(6) 0.108(8) 0.092(6) 0.019(6) -0.004(5) 0.029(5)
F7 0.157(13) 0.145(14) 0.097(7) 0.070(7) 0.030(6) 0.094(10)
F9 0.47(4) 0.26(2) 0.178(19) 0.040(14) -0.18(2) -0.20(2)
F11 0.107(7) 0.19(3) 0.084(7) 0.073(11) 0.020(5) 0.026(8)
F3 0.10(2) 0.22(3) 0.100(15) -0.003(16) 0.066(15) -0.071(19)
F2 0.15(2) 0.080(12) 0.108(15) -0.013(8) 0.062(14) 0.035(9)
C1 0.077(7) 0.107(8) 0.111(8) 0.005(6) 0.043(6) 0.003(6)
F10 0.23(3) 0.094(18) 0.052(8) -0.001(8) -0.009(11) 0.08(2)
F12 0.44(5) 0.065(12) 0.090(13) 0.023(10) 0.03(2) -0.021(19)
F8 0.114(16) 0.38(5) 0.21(3) 0.22(3) -0.075(14) -0.09(2)
F1 0.17(2) 0.20(3) 0.082(15) 0.102(16) 0.069(15) 0.14(2)
F6 0.18(2) 0.55(4) 0.133(14) 0.05(2) 0.073(16) 0.21(2)
F5 0.158(16) 0.52(4) 0.118(14) -0.16(2) 0.080(11) -0.15(2)
F4 0.37(3) 0.27(2) 0.23(2) 0.036(14) 0.16(2) -0.11(2)

loop_
_atom_type_symbol
_atom_type_description
_atom_type_scat_dispersion_real
_atom_type_scat_dispersion_imag
_atom_type_scat_source
C C 0.0033 0.0016 'International Tables Vol C Tables 4.2.6.8 and 6.1.1.4'
H H 0.0000 0.0000 'International Tables Vol C Tables 4.2.6.8 and 6.1.1.4'
N N 0.0061 0.0033 'International Tables Vol C Tables 4.2.6.8 and 6.1.1.4'
O O 0.0106 0.0060 'International Tables Vol C Tables 4.2.6.8 and 6.1.1.4'
F F 0.0171 0.0103 'International Tables Vol C Tables 4.2.6.8 and 6.1.1.4'
Cl Cl 0.1484 0.1585 'International Tables Vol C Tables 4.2.6.8 and 6.1.1.4'

loop_
_geom_angle_atom_site_label_1
_geom_angle_atom_site_label_2
_geom_angle_atom_site_label_3
_geom_angle
_geom_angle_site_symmetry_1
_geom_angle_site_symmetry_3
_geom_angle_publ_flag
C26 N4 C30 105.9(3) . . ?
C26 N4 C22 111.2(4) . . ?
C30 N4 C22 110.9(4) . . ?
C26 N4 C18 111.6(4) . . ?
C30 N4 C18 110.6(4) . . ?
C22 N4 C18 106.7(3) . . ?
C9 N1 C4 126.5(5) . . ?
C13 N3 C12 114.5(6) . . ?
C13 N3 C14 107.6(5) . 3_656 ?
C12 N3 C14 109.4(5) . 3_656 ?
C29 C30 N4 116.8(4) . . ?
N1 C4 C3 118.1(5) . . ?
N1 C4 C5 124.1(5) . . ?
C3 C4 C5 117.7(5) . . ?
C9 N2 C10 119.5(5) . . ?
C2 C3 C4 120.7(5) . . ?
O1 C9 N2 124.0(5) . . ?
O1 C9 N1 123.5(5) . . ?
N2 C9 N1 112.5(5) . . ?
C5 C6 C7 121.4(5) . . ?
C5 C6 C8 118.5(6) . . ?
C7 C6 C8 120.1(6) . . ?
C3 C2 C7 121.4(5) . . ?
C3 C2 C1 118.9(6) . . ?
C7 C2 C1 119.7(6) . . ?
C6 C5 C4 120.8(5) . . ?
C30 C29 C28 110.4(4) . . ?
C25 C26 N4 116.3(4) . . ?
C17 C18 N4 116.2(4) . . ?
C18 C17 C16 110.9(4) . . ?
C21 C22 N4 115.7(4) . . ?
C6 C7 C2 118.0(5) . . ?
C27 C28 C29 112.9(5) . . ?
C22 C21 C20 110.6(5) . . ?
C11 C10 N2 114.0(5) . . ?
C15 C16 C17 112.8(5) . . ?
C26 C25 C24 110.9(5) . . ?
C19 C20 C21 113.5(6) . . ?
N3 C13 C14 112.6(6) . . ?
C10 C11 C12 110.8(6) . . ?
N3 C14 C13 110.7(5) 3_656 . ?
N3 C12 C11 111.0(6) . . ?
C23 C24 C25 114.0(6) . . ?
F3 C1 F1 108(2) . . ?
F5 C1 F6 113.7(19) . . ?
F5 C1 F4 105.5(18) . . ?
F6 C1 F4 96.7(19) . . ?
F3 C1 F2 102(2) . . ?
F1 C1 F2 108.7(18) . . ?

loop_
_geom_bond_atom_site_label_1
_geom_bond_atom_site_label_2
_geom_bond_distance
_geom_bond_site_symmetry_2
_geom_bond_publ_flag
N4 C26 1.510(5) . ?
N4 C30 1.525(5) . ?
N4 C22 1.526(5) . ?
N4 C18 1.532(5) . ?
O1 C9 1.220(6) . ?
N1 C9 1.378(6) . ?
N1 C4 1.383(5) . ?
N3 C13 1.379(6) . ?
N3 C12 1.461(7) . ?
N3 C14 1.479(7) 3_656 ?
C30 C29 1.514(6) . ?
C4 C3 1.395(6) . ?
C4 C5 1.402(6) . ?
N2 C9 1.346(6) . ?
N2 C10 1.474(6) . ?
C3 C2 1.360(6) . ?
C6 C5 1.369(6) . ?
C6 C7 1.371(6) . ?
C6 C8 1.504(8) . ?
C2 C7 1.399(6) . ?
C2 C1 1.514(8) . ?
C29 C28 1.516(6) . ?
C26 C25 1.504(6) . ?
C18 C17 1.500(6) . ?
C17 C16 1.533(6) . ?
C22 C21 1.521(6) . ?
C28 C27 1.480(7) . ?
C21 C20 1.531(7) . ?
C10 C11 1.444(7) . ?
C16 C15 1.524(7) . ?
C25 C24 1.508(7) . ?
C20 C19 1.503(7) . ?
C13 C14 1.508(8) . ?
C11 C12 1.570(8) . ?
C24 C23 1.501(8) . ?
F3 C1 1.23(2) . ?
F2 C1 1.36(2) . ?
C1 F5 1.192(14) . ?
C1 F1 1.257(16) . ?
C1 F6 1.276(19) . ?
C1 F4 1.33(2) . ?
F10 F8 1.74(4) . ?
